data_2230617
loop_
_publ_author_name
'Ziaulla, Mohamed'
'Banu, Afshan'
'Begum, Noor Shahina'
'Panchamukhi, Shridhar I.'
'Khazi, I. M.'

_publ_section_title
;
 7-Methyl-5,6,7,8-tetrahydro-1-benzothieno[2,3-<i>d</i>]pyrimidin-4-amine
;
_journal_coeditor_code DS2116
_journal_issue 7
_journal_name_full 'Acta Crystallographica Section E'
_journal_page_first o1636
_journal_page_last o1637
_journal_paper_doi 10.1107/S1600536811021155
_journal_volume 67
_journal_year 2011
_chemical_formula_iupac 'C11 H13 N3 S'
_chemical_formula_moiety 'C11 H13 N3 S'
_chemical_formula_sum 'C11 H13 N3 S'
_chemical_formula_weight 219.30
_chemical_name_systematic
;
7-Methyl-5,6,7,8-tetrahydro-1-benzothieno[2,3-<i>d</i>]pyrimidin-4-amine
;
_space_group_IT_number 14
_symmetry_cell_setting monoclinic
_symmetry_space_group_name_Hall '-P 2yn'
_symmetry_space_group_name_H-M 'P 1 21/n 1'
_atom_sites_solution_hydrogens geom
_atom_sites_solution_primary direct
_atom_sites_solution_secondary difmap
_cell_angle_alpha 90.00
_cell_angle_beta 110.015(6)
_cell_angle_gamma 90.00
_cell_formula_units_Z 4
_cell_length_a 10.395(4)
_cell_length_b 8.422(3)
_cell_length_c 13.155(5)
_cell_measurement_reflns_used 2347
_cell_measurement_temperature 123(2)
_cell_measurement_theta_max 27.00
_cell_measurement_theta_min 2.17
_cell_volume 1082.1(7)
_computing_cell_refinement 'SMART (Bruker, 1998)'
_computing_data_collection 'SMART (Bruker, 1998)'
_computing_data_reduction 'SAINT (Bruker, 1998)'
_computing_molecular_graphics
;
ORTEP-3 (Farrugia, 1999) and CAMERON (Watkin <i>et al.</i>,
1996)
;
_computing_publication_material 'WinGX (Farrugia, 1999)'
_computing_structure_refinement 'SHELXL97 (Sheldrick, 2008)'
_computing_structure_solution 'SHELXS97 (Sheldrick, 2008)'
_diffrn_ambient_temperature 123(2)
_diffrn_measured_fraction_theta_full 0.992
_diffrn_measured_fraction_theta_max 0.992
_diffrn_measurement_device_type 'Bruker SMART APEX CCD detector'
_diffrn_measurement_method \w
_diffrn_radiation_monochromator graphite
_diffrn_radiation_source 'Enhance (Mo) X-ray Source'
_diffrn_radiation_type MoK\a
_diffrn_radiation_wavelength 0.71073
_diffrn_reflns_av_R_equivalents 0.0438
_diffrn_reflns_av_sigmaI/netI 0.0507
_diffrn_reflns_limit_h_max 13
_diffrn_reflns_limit_h_min -11
_diffrn_reflns_limit_k_max 10
_diffrn_reflns_limit_k_min -10
_diffrn_reflns_limit_l_max 6
_diffrn_reflns_limit_l_min -16
_diffrn_reflns_number 6268
_diffrn_reflns_theta_full 27.00
_diffrn_reflns_theta_max 27.00
_diffrn_reflns_theta_min 2.17
_exptl_absorpt_coefficient_mu 0.268
_exptl_absorpt_correction_T_max 0.9584
_exptl_absorpt_correction_T_min 0.9533
_exptl_absorpt_correction_type multi-scan
_exptl_absorpt_process_details '<b>(SMART; Bruker, 1998) [is this correct?]</b>'
_exptl_crystal_colour yellow
_exptl_crystal_density_diffrn 1.346
_exptl_crystal_density_method 'not measured'
_exptl_crystal_description block
_exptl_crystal_F_000 464
_exptl_crystal_size_max 0.18
_exptl_crystal_size_mid 0.16
_exptl_crystal_size_min 0.16
_refine_diff_density_max 0.705
_refine_diff_density_min -0.411
_refine_ls_extinction_method none
_refine_ls_goodness_of_fit_ref 0.843
_refine_ls_hydrogen_treatment constr
_refine_ls_matrix_type full
_refine_ls_number_parameters 168
_refine_ls_number_reflns 2347
_refine_ls_number_restraints 0
_refine_ls_restrained_S_all 0.843
_refine_ls_R_factor_all 0.0709
_refine_ls_R_factor_gt 0.0532
_refine_ls_shift/su_max 0.000
_refine_ls_shift/su_mean 0.000
_refine_ls_structure_factor_coef Fsqd
_refine_ls_weighting_details 'calc w = 1/[\s^2^(Fo^2^)+(0.0936P)^2^+3.4562P] where P=(Fo^2^+2Fc^2^)/3'
_refine_ls_weighting_scheme calc
_refine_ls_wR_factor_gt 0.1309
_refine_ls_wR_factor_ref 0.1692
_reflns_number_gt 1917
_reflns_number_total 2347
_reflns_threshold_expression I>2\s(I)
_cod_data_source_file ds2116.cif
_cod_data_source_block I
_cod_original_cell_volume 1082.0(7)
_cod_original_sg_symbol_H-M 'P 21/n'
_cod_database_code 2230617
_cod_database_fobs_code 2230617

loop_
_symmetry_equiv_pos_as_xyz
'x, y, z'
'-x+1/2, y+1/2, -z+1/2'
'-x, -y, -z'
'x-1/2, -y-1/2, z-1/2'

loop_
_atom_site_type_symbol
_atom_site_label
_atom_site_fract_x
_atom_site_fract_y
_atom_site_fract_z
_atom_site_U_iso_or_equiv
_atom_site_adp_type
_atom_site_calc_flag
_atom_site_refinement_flags
_atom_site_occupancy
_atom_site_symmetry_multiplicity
_atom_site_disorder_assembly
_atom_site_disorder_group
C C1 0.3496(3) 0.4303(3) 0.0551(2) 0.0240(6) Uani d . 1 1 B .
C C2 0.3466(3) 0.6871(3) 0.1469(2) 0.0227(6) Uani d . 1 1 . .
C C3 0.2341(3) 0.6672(3) 0.0522(2) 0.0221(5) Uani d . 1 1 . .
C C4 0.1409(3) 0.7972(3) 0.0259(2) 0.0225(5) Uani d . 1 1 . .
C C5 0.1329(3) 0.4538(3) -0.1015(2) 0.0307(7) Uani d . 1 1 . .
H H5A 0.0422 0.4744 -0.0991 0.037 Uiso calc R 1 1 A 1
H H5B 0.1411 0.5100 -0.1633 0.037 Uiso calc R 1 1 A 1
C C6A 0.1477(10) 0.2803(11) -0.1164(9) 0.036(3) Uani d P 0.465(19) 1 B 1
H H6A1 0.0699 0.2298 -0.1050 0.043 Uiso calc PR 0.465(19) 1 B 1
H H6A2 0.1358 0.2654 -0.1922 0.043 Uiso calc PR 0.465(19) 1 B 1
C C7A 0.2648(6) 0.1894(7) -0.0569(5) 0.0224(17) Uani d P 0.544(16) 1 B 1
H H7A 0.2274 0.1383 -0.0061 0.027 Uiso calc PR 0.544(16) 1 B 1
C C11A 0.3087(17) 0.037(2) -0.1037(13) 0.029(3) Uani d P 0.50(5) 1 B 1
H H11A 0.2289 -0.0152 -0.1514 0.044 Uiso calc PR 0.50(5) 1 B 1
H H11B 0.3565 -0.0329 -0.0455 0.044 Uiso calc PR 0.50(5) 1 B 1
H H11C 0.3679 0.0661 -0.1429 0.044 Uiso calc PR 0.50(5) 1 B 1
C C6B 0.1995(8) 0.3109(6) -0.1466(5) 0.021(2) Uani d P 0.535(19) 1 B 2
H H6B1 0.1271 0.2331 -0.1743 0.025 Uiso calc PR 0.535(19) 1 B 2
H H6B2 0.2169 0.3534 -0.2092 0.025 Uiso calc PR 0.535(19) 1 B 2
C C7B 0.2932(8) 0.2411(11) -0.1011(8) 0.035(3) Uani d P 0.456(16) 1 B 2
H H7B 0.3552 0.2922 -0.1329 0.042 Uiso calc PR 0.456(16) 1 B 2
C C11B 0.3192(18) 0.072(3) -0.127(2) 0.042(4) Uani d P 0.50(5) 1 B 2
H H11D 0.2934 0.0007 -0.0809 0.063 Uiso calc PR 0.50(5) 1 B 2
H H11E 0.4147 0.0589 -0.1166 0.063 Uiso calc PR 0.50(5) 1 B 2
H H11F 0.2661 0.0496 -0.2015 0.063 Uiso calc PR 0.50(5) 1 B 2
C C8 0.3857(3) 0.2702(3) 0.0241(2) 0.0298(6) Uani d . 1 1 . .
H H8A 0.4201 0.2045 0.0883 0.036 Uiso calc R 1 1 B 1
H H8B 0.4580 0.2812 -0.0063 0.036 Uiso calc R 1 1 B 1
C C9 0.2746(3) 0.9236(3) 0.1821(2) 0.0258(6) Uani d . 1 1 . .
H H9 0.2863 1.0124 0.2263 0.031 Uiso calc R 1 1 . .
C C10 0.2379(3) 0.5173(3) 0.0000(2) 0.0231(6) Uani d . 1 1 B .
N N1 0.0301(2) 0.8031(3) -0.06281(18) 0.0273(5) Uani d . 1 1 . .
H H1A -0.0235 0.8840 -0.0745 0.033 Uiso calc R 1 1 . .
H H1B 0.0121 0.7260 -0.1084 0.033 Uiso calc R 1 1 . .
N N2 0.1624(2) 0.9225(3) 0.09383(18) 0.0244(5) Uani d . 1 1 . .
N N3 0.3714(2) 0.8140(3) 0.21457(18) 0.0250(5) Uani d . 1 1 . .
S S1 0.45432(7) 0.52481(9) 0.17184(5) 0.0273(2) Uani d . 1 1 . .

loop_
_atom_site_aniso_label
_atom_site_aniso_U_11
_atom_site_aniso_U_22
_atom_site_aniso_U_33
_atom_site_aniso_U_12
_atom_site_aniso_U_13
_atom_site_aniso_U_23
C1 0.0243(13) 0.0236(13) 0.0217(13) 0.0006(10) 0.0046(10) 0.0007(10)
C2 0.0237(12) 0.0205(13) 0.0204(12) 0.0013(10) 0.0028(10) 0.0030(10)
C3 0.0232(13) 0.0226(13) 0.0174(12) -0.0003(10) 0.0032(10) 0.0014(10)
C4 0.0237(12) 0.0210(13) 0.0189(12) 0.0002(10) 0.0022(10) 0.0024(10)
C5 0.0312(15) 0.0245(14) 0.0254(14) 0.0031(11) -0.0043(12) -0.0028(11)
C6A 0.030(4) 0.036(4) 0.039(5) -0.004(3) 0.008(4) -0.017(3)
C7A 0.023(3) 0.019(3) 0.024(3) 0.003(2) 0.006(2) 0.005(2)
C11A 0.022(4) 0.017(5) 0.046(6) 0.000(3) 0.009(3) 0.001(4)
C6B 0.021(4) 0.016(2) 0.020(3) 0.001(2) 0.000(2) -0.0016(19)
C7B 0.035(4) 0.028(4) 0.037(5) 0.003(3) 0.006(3) -0.010(4)
C11B 0.035(5) 0.025(7) 0.068(10) -0.010(5) 0.020(6) -0.022(6)
C8 0.0293(14) 0.0243(14) 0.0320(15) 0.0063(11) 0.0055(12) 0.0006(11)
C9 0.0258(13) 0.0258(14) 0.0213(13) 0.0017(11) 0.0022(11) -0.0025(10)
C10 0.0251(13) 0.0213(13) 0.0187(12) -0.0004(10) 0.0020(10) 0.0010(10)
N1 0.0279(12) 0.0219(12) 0.0223(11) 0.0073(9) -0.0043(9) -0.0025(9)
N2 0.0245(11) 0.0215(11) 0.0213(11) 0.0035(9) 0.0000(9) -0.0008(9)
N3 0.0247(11) 0.0251(12) 0.0188(11) 0.0003(9) -0.0008(9) -0.0020(9)
S1 0.0239(4) 0.0254(4) 0.0245(4) 0.0053(3) -0.0022(3) 0.0000(3)

loop_
_atom_type_symbol
_atom_type_description
_atom_type_scat_dispersion_real
_atom_type_scat_dispersion_imag
_atom_type_scat_source
C C 0.0033 0.0016 'International Tables Vol C Tables 4.2.6.8 and 6.1.1.4'
H H 0.0000 0.0000 'International Tables Vol C Tables 4.2.6.8 and 6.1.1.4'
N N 0.0061 0.0033 'International Tables Vol C Tables 4.2.6.8 and 6.1.1.4'
S S 0.1246 0.1234 'International Tables Vol C Tables 4.2.6.8 and 6.1.1.4'

loop_
_geom_angle_atom_site_label_1
_geom_angle_atom_site_label_2
_geom_angle_atom_site_label_3
_geom_angle_site_symmetry_1
_geom_angle_site_symmetry_3
_geom_angle
_geom_angle_publ_flag
C10 C1 C8 . . 126.3(2) ?
C10 C1 S1 . . 112.8(2) ?
C8 C1 S1 . . 120.9(2) ?
N3 C2 C3 . . 126.3(2) ?
N3 C2 S1 . . 122.3(2) ?
C3 C2 S1 . . 111.4(2) ?
C2 C3 C4 . . 114.6(2) ?
C2 C3 C10 . . 112.2(2) ?
C4 C3 C10 . . 133.2(2) ?
N1 C4 N2 . . 116.6(2) ?
N1 C4 C3 . . 123.6(2) ?
N2 C4 C3 . . 119.7(2) ?
C6A C5 C10 . . 112.9(4) ?
C6A C5 C6B . . 30.2(4) ?
C10 C5 C6B . . 108.8(3) ?
C6A C5 H5A . . 109.0 ?
C10 C5 H5A . . 109.0 ?
C6B C5 H5A . . 134.1 ?
C6A C5 H5B . . 109.0 ?
C10 C5 H5B . . 109.0 ?
C6B C5 H5B . . 83.3 ?
H5A C5 H5B . . 107.8 ?
C7A C6A C5 . . 124.2(6) ?
C7A C6A H6A1 . . 106.3 ?
C5 C6A H6A1 . . 106.3 ?
C7A C6A H6A2 . . 106.3 ?
C5 C6A H6A2 . . 106.3 ?
H6A1 C6A H6A2 . . 106.4 ?
C6A C7A C8 . . 119.7(5) ?
C6A C7A C11A . . 122.4(7) ?
C8 C7A C11A . . 111.5(7) ?
C6A C7A H7A . . 98.4 ?
C8 C7A H7A . . 98.4 ?
C11A C7A H7A . . 98.4 ?
C7B C6B C5 . . 127.1(6) ?
C7B C6B H6B1 . . 105.5 ?
C5 C6B H6B1 . . 105.5 ?
C7B C6B H6B2 . . 105.5 ?
C5 C6B H6B2 . . 105.5 ?
H6B1 C6B H6B2 . . 106.1 ?
C6B C7B C11B . . 124.3(10) ?
C6B C7B C8 . . 124.8(6) ?
C11B C7B C8 . . 106.6(11) ?
C6B C7B H7B . . 96.9 ?
C11B C7B H7B . . 96.9 ?
C8 C7B H7B . . 96.9 ?
C7B C11B H11D . . 109.5 ?
C7B C11B H11E . . 109.5 ?
H11D C11B H11E . . 109.5 ?
C7B C11B H11F . . 109.5 ?
H11D C11B H11F . . 109.5 ?
H11E C11B H11F . . 109.5 ?
C1 C8 C7A . . 112.0(3) ?
C1 C8 C7B . . 107.3(3) ?
C7A C8 C7B . . 31.6(3) ?
C1 C8 H8A . . 109.2 ?
C7A C8 H8A . . 109.2 ?
C7B C8 H8A . . 135.6 ?
C1 C8 H8B . . 109.2 ?
C7A C8 H8B . . 109.2 ?
C7B C8 H8B . . 82.5 ?
H8A C8 H8B . . 107.9 ?
N3 C9 N2 . . 128.1(3) ?
N3 C9 H9 . . 115.9 ?
N2 C9 H9 . . 115.9 ?
C1 C10 C3 . . 112.1(2) ?
C1 C10 C5 . . 120.7(2) ?
C3 C10 C5 . . 127.1(2) ?
C4 N1 H1A . . 120.0 ?
C4 N1 H1B . . 120.0 ?
H1A N1 H1B . . 120.0 ?
C9 N2 C4 . . 118.6(2) ?
C9 N3 C2 . . 112.6(2) ?
C2 S1 C1 . . 91.45(13) ?

loop_
_geom_bond_atom_site_label_1
_geom_bond_atom_site_label_2
_geom_bond_site_symmetry_2
_geom_bond_distance
_geom_bond_publ_flag
C1 C10 . 1.354(4) ?
C1 C8 . 1.493(4) ?
C1 S1 . 1.741(3) ?
C2 N3 . 1.358(3) ?
C2 C3 . 1.397(4) ?
C2 S1 . 1.725(3) ?
C3 C4 . 1.424(4) ?
C3 C10 . 1.443(4) ?
C4 N1 . 1.331(3) ?
C4 N2 . 1.351(3) ?
C5 C6A . 1.489(8) ?
C5 C10 . 1.504(4) ?
C5 C6B . 1.601(7) ?
C5 H5A . 0.9700 ?
C5 H5B . 0.9700 ?
C6A C7A . 1.424(9) ?
C6A H6A1 . 0.9700 ?
C6A H6A2 . 0.9700 ?
C7A C8 . 1.503(6) ?
C7A C11A . 1.556(19) ?
C7A H7A . 0.9800 ?
C11A H11A . 0.9600 ?
C11A H11B . 0.9600 ?
C11A H11C . 0.9600 ?
C6B C7B . 1.120(9) ?
C6B H6B1 . 0.9700 ?
C6B H6B2 . 0.9700 ?
C7B C11B . 1.51(2) ?
C7B C8 . 1.616(9) ?
C7B H7B . 0.9800 ?
C11B H11D . 0.9600 ?
C11B H11E . 0.9600 ?
C11B H11F . 0.9600 ?
C8 H8A . 0.9700 ?
C8 H8B . 0.9700 ?
C9 N3 . 1.323(3) ?
C9 N2 . 1.335(3) ?
C9 H9 . 0.9300 ?
N1 H1A . 0.8600 ?
N1 H1B . 0.8600 ?

loop_
_geom_hbond_atom_site_label_D
_geom_hbond_atom_site_label_H
_geom_hbond_atom_site_label_A
_geom_hbond_site_symmetry_A
_geom_hbond_distance_DH
_geom_hbond_distance_HA
_geom_hbond_distance_DA
_geom_hbond_angle_DHA
N1 H1A N2 3_575 0.8600 2.1300 2.992(3) 175
C7A H7A N2 1_545 0.980(7) 2.469(3) 3.400(7) 158
C7B H7B S1 3_665 0.9800(10) 2.6930(10) 3.6490(10) 165

loop_
_geom_torsion_atom_site_label_1
_geom_torsion_atom_site_label_2
_geom_torsion_atom_site_label_3
_geom_torsion_atom_site_label_4
_geom_torsion_site_symmetry_1
_geom_torsion_site_symmetry_2
_geom_torsion_site_symmetry_3
_geom_torsion_site_symmetry_4
_geom_torsion
_geom_torsion_publ_flag
N3 C2 C3 C4 . . . . 1.6(4) ?
S1 C2 C3 C4 . . . . -179.64(19) ?
N3 C2 C3 C10 . . . . -179.1(3) ?
S1 C2 C3 C10 . . . . -0.3(3) ?
C2 C3 C4 N1 . . . . 177.7(3) ?
C10 C3 C4 N1 . . . . -1.5(5) ?
C2 C3 C4 N2 . . . . -3.1(4) ?
C10 C3 C4 N2 . . . . 177.8(3) ?
C10 C5 C6A C7A . . . . -13.7(15) ?
C6B C5 C6A C7A . . . . 74.5(12) ?
C5 C6A C7A C8 . . . . -2.4(17) ?
C5 C6A C7A C11A . . . . -152.0(12) ?
C6A C5 C6B C7B . . . . -85.2(13) ?
C10 C5 C6B C7B . . . . 18.3(13) ?
C5 C6B C7B C11B . . . . 153.1(15) ?
C5 C6B C7B C8 . . . . -0.4(19) ?
C10 C1 C8 C7A . . . . -17.7(5) ?
S1 C1 C8 C7A . . . . 162.3(4) ?
C10 C1 C8 C7B . . . . 15.5(6) ?
S1 C1 C8 C7B . . . . -164.5(5) ?
C6A C7A C8 C1 . . . . 17.3(10) ?
C11A C7A C8 C1 . . . . 169.9(8) ?
C6A C7A C8 C7B . . . . -70.1(10) ?
C11A C7A C8 C7B . . . . 82.5(10) ?
C6B C7B C8 C1 . . . . -16.5(14) ?
C11B C7B C8 C1 . . . . -173.8(11) ?
C6B C7B C8 C7A . . . . 87.6(14) ?
C11B C7B C8 C7A . . . . -69.8(12) ?
C8 C1 C10 C3 . . . . -179.9(3) ?
S1 C1 C10 C3 . . . . 0.1(3) ?
C8 C1 C10 C5 . . . . 1.8(5) ?
S1 C1 C10 C5 . . . . -178.3(2) ?
C2 C3 C10 C1 . . . . 0.1(3) ?
C4 C3 C10 C1 . . . . 179.3(3) ?
C2 C3 C10 C5 . . . . 178.4(3) ?
C4 C3 C10 C5 . . . . -2.5(5) ?
C6A C5 C10 C1 . . . . 14.0(8) ?
C6B C5 C10 C1 . . . . -18.1(5) ?
C6A C5 C10 C3 . . . . -164.1(7) ?
C6B C5 C10 C3 . . . . 163.8(4) ?
N3 C9 N2 C4 . . . . -0.7(4) ?
N1 C4 N2 C9 . . . . -178.0(3) ?
C3 C4 N2 C9 . . . . 2.7(4) ?
N2 C9 N3 C2 . . . . -0.8(4) ?
C3 C2 N3 C9 . . . . 0.3(4) ?
S1 C2 N3 C9 . . . . -178.4(2) ?
N3 C2 S1 C1 . . . . 179.2(2) ?
C3 C2 S1 C1 . . . . 0.3(2) ?
C10 C1 S1 C2 . . . . -0.2(2) ?
C8 C1 S1 C2 . . . . 179.7(2) ?
